data_4323053
loop_
_publ_author_name
'William J. Evans'
'Michael A. Greci'
'Joseph W. Ziller'

_publ_section_title
;
 Utility of 2-Methoxyethanol in the Synthesis of Polyeuropium Complexes:
 {[Eu(OCH2CH2OMe)2(OC6H3R2-2,6)-][H+]}4 (R = Me,iPr) and
 [EuAl2(OCH2CH2OMe)3Me5]2
;
_journal_name_full 'Inorganic Chemistry'
_journal_page_first 5221
_journal_page_last 5226
_journal_paper_doi 10.1021/ic9803311
_journal_volume 37
_journal_year 1998
_chemical_formula_sum 'C56 H96 Eu4 O20'
_chemical_formula_weight 1697.17
_chemical_name_systematic
; 
 ? 
;
_space_group_IT_number 114
_symmetry_cell_setting tetragonal
_symmetry_space_group_name_Hall 'P -4 2n'
_symmetry_space_group_name_H-M 'P -4 21 c'
_atom_sites_solution_hydrogens geom
_atom_sites_solution_primary direct
_atom_sites_solution_secondary difmap
_audit_creation_method SHELXL
_cell_angle_alpha 90.00
_cell_angle_beta 90.00
_cell_angle_gamma 90.00
_cell_formula_units_Z 2
_cell_length_a 14.837(2)
_cell_length_b 14.837(2)
_cell_length_c 15.117(3)
_cell_measurement_reflns_used 32
_cell_measurement_temperature 163(2)
_cell_measurement_theta_max 11.30
_cell_measurement_theta_min 7.01
_cell_volume 3327.8(9)
_computing_cell_refinement 'Siemens XSCANS'
_computing_data_collection 'Siemens XSCANS'
_computing_data_reduction 'Siemens SHELXTL'
_computing_molecular_graphics 'Siemens SHELXTL'
_computing_publication_material 'Siemens SHELXTL'
_computing_structure_refinement 'SHELXL-93 (Sheldrick, 1993)'
_computing_structure_solution 'SHELXS-86 (Sheldrick, 1990)'
_diffrn_ambient_temperature 163(2)
_diffrn_measurement_device 'Siemens P4'
_diffrn_measurement_method '2\q/\w scans'
_diffrn_radiation_monochromator graphite
_diffrn_radiation_source 'fine-focus sealed tube'
_diffrn_radiation_type MoK\a
_diffrn_radiation_wavelength 0.71073
_diffrn_reflns_av_R_equivalents 0.0322
_diffrn_reflns_av_sigmaI/netI 0.0357
_diffrn_reflns_limit_h_max 15
_diffrn_reflns_limit_h_min 0
_diffrn_reflns_limit_k_max 15
_diffrn_reflns_limit_k_min 0
_diffrn_reflns_limit_l_max 16
_diffrn_reflns_limit_l_min 0
_diffrn_reflns_number 2388
_diffrn_reflns_theta_max 22.50
_diffrn_reflns_theta_min 2.69
_diffrn_standards_decay_% '< 1%'
_diffrn_standards_interval_count 97
_diffrn_standards_number 3
_exptl_absorpt_coefficient_mu 3.784
_exptl_absorpt_correction_T_max 0.1081
_exptl_absorpt_correction_T_min 0.0730
_exptl_absorpt_correction_type empirical
_exptl_crystal_colour Yellow
_exptl_crystal_density_diffrn 1.694
_exptl_crystal_density_method none
_exptl_crystal_description Polyhedral
_exptl_crystal_F_000 1688
_exptl_crystal_size_max 0.27
_exptl_crystal_size_mid 0.24
_exptl_crystal_size_min 0.23
_refine_diff_density_max 0.386
_refine_diff_density_min -0.349
_refine_diff_density_rms 0.083
_refine_ls_abs_structure_details 'Flack H D (1983), Acta Cryst. A39, 876-881'
_refine_ls_abs_structure_Flack -0.01(4)
_refine_ls_extinction_method none
_refine_ls_goodness_of_fit_all 1.147
_refine_ls_goodness_of_fit_obs 1.164
_refine_ls_matrix_type full
_refine_ls_number_parameters 180
_refine_ls_number_reflns 1234
_refine_ls_number_restraints 0
_refine_ls_restrained_S_all 1.147
_refine_ls_restrained_S_obs 1.164
_refine_ls_R_factor_all 0.0377
_refine_ls_R_factor_obs 0.0305
_refine_ls_shift/esd_max 0.000
_refine_ls_shift/esd_mean 0.000
_refine_ls_structure_factor_coef Fsqd
_refine_ls_weighting_details 'w=1/[\s^2^(Fo^2^)+(0.0202P)^2^+3.8831P] where P=(Fo^2^+2Fc^2^)/3'
_refine_ls_weighting_scheme calc
_refine_ls_wR_factor_all 0.0603
_refine_ls_wR_factor_obs 0.0576
_reflns_number_observed 1113
_reflns_number_total 1234
_reflns_observed_criterion >2sigma(I)
_cod_data_source_file ic9803311_1.cif
_cod_data_source_block Compound2
_cod_depositor_comments
;
The following automatic conversions were performed:

'_refine_ls_weighting_scheme' value 'calc
w=1/[\s^2^(Fo^2^)+(0.0202P)^2^+3.8831P] where P=(Fo^2^+2Fc^2^)/3' was
changed to 'calc'. New tag '_refine_ls_weighting_details' was
created. The value of the new tag was set to
'w=1/[\s^2^(Fo^2^)+(0.0202P)^2^+3.8831P] where P=(Fo^2^+2Fc^2^)/3'.

Automatic conversion script
Id: cif_fix_values 3143 2015-03-26 13:38:13Z robertas 
;
_cod_original_cell_volume 3327.7(10)
_cod_database_code 4323053

loop_
_symmetry_equiv_pos_as_xyz
'x, y, z'
'-x, -y, z'
'y, -x, -z'
'-y, x, -z'
'-x+1/2, y+1/2, -z+1/2'
'x+1/2, -y+1/2, -z+1/2'
'-y+1/2, -x+1/2, z+1/2'
'y+1/2, x+1/2, z+1/2'

loop_
_atom_site_aniso_label
_atom_site_aniso_U_11
_atom_site_aniso_U_22
_atom_site_aniso_U_33
_atom_site_aniso_U_23
_atom_site_aniso_U_13
_atom_site_aniso_U_12
Eu1 0.0567(4) 0.0379(3) 0.0368(3) -0.0002(3) 0.0132(3) -0.0100(3)
O1 0.045(5) 0.054(5) 0.097(8) 0.007(5) 0.022(5) 0.015(5)
O2 0.061(5) 0.051(5) 0.030(4) -0.013(4) 0.009(4) -0.017(4)
O3 0.054(4) 0.050(4) 0.025(3) 0.000(5) 0.008(4) -0.013(3)
O4 0.100(7) 0.040(5) 0.067(6) -0.001(4) -0.003(6) -0.006(5)
O5 0.077(6) 0.066(6) 0.065(6) 0.005(4) 0.011(5) -0.034(5)
C1 0.042(7) 0.060(8) 0.059(8) -0.001(7) 0.015(6) -0.002(6)
C2 0.047(6) 0.053(7) 0.036(6) -0.010(6) 0.001(6) 0.001(6)
C3 0.033(6) 0.052(7) 0.048(8) -0.024(6) 0.004(6) -0.006(5)
C4 0.074(9) 0.042(7) 0.047(7) -0.006(7) 0.002(7) -0.002(7)
C5 0.055(8) 0.046(7) 0.053(7) -0.009(6) 0.008(6) -0.005(7)
C6 0.041(7) 0.057(8) 0.085(10) 0.002(7) 0.021(8) -0.004(7)
C7 0.043(7) 0.074(9) 0.071(9) 0.003(7) 0.012(7) -0.005(7)
C10 0.068(9) 0.082(9) 0.058(8) -0.030(7) 0.020(7) -0.041(8)
C11 0.082(10) 0.085(10) 0.035(7) -0.007(7) -0.001(7) -0.034(9)
C14 0.157(16) 0.083(11) 0.048(8) 0.002(8) -0.006(9) 0.056(12)

loop_
_atom_site_label
_atom_site_type_symbol
_atom_site_fract_x
_atom_site_fract_y
_atom_site_fract_z
_atom_site_U_iso_or_equiv
_atom_site_thermal_displace_type
_atom_site_occupancy
_atom_site_calc_flag
_atom_site_refinement_flags
_atom_site_disorder_group
Eu1 Eu 0.01738(3) -0.13915(4) -0.08144(4) 0.0438(2) Uani 1 d . .
O1 O 0.1391(5) -0.2387(5) -0.0389(6) 0.065(3) Uani 1 d . .
O2 O 0.0907(5) -0.0927(5) -0.2337(4) 0.047(2) Uani 1 d . .
O3 O 0.1009(4) 0.0108(5) -0.0766(4) 0.043(2) Uani 1 d . .
O4 O -0.0211(7) -0.2861(5) -0.1868(5) 0.069(3) Uani 1 d . .
O5 O -0.1265(6) -0.2290(5) -0.0501(6) 0.069(3) Uani 1 d . .
C1 C 0.1789(8) -0.3181(9) -0.0333(8) 0.054(3) Uani 1 d . .
C2 C 0.2652(7) -0.3324(7) -0.0719(8) 0.045(3) Uani 1 d . .
C3 C 0.3075(7) -0.4133(7) -0.0644(7) 0.044(3) Uani 1 d . .
H3A H 0.3654(7) -0.4213(7) -0.0899(7) 0.053 Uiso 1 calc R .
C4 C 0.2672(8) -0.4844(8) -0.0200(7) 0.054(3) Uani 1 d . .
H4A H 0.2978(8) -0.5404(8) -0.0145(7) 0.065 Uiso 1 calc R .
C5 C 0.1820(8) -0.4735(8) 0.0165(7) 0.051(3) Uani 1 d . .
H5A H 0.1535(8) -0.5220(8) 0.0465(7) 0.061 Uiso 1 calc R .
C6 C 0.1396(8) -0.3925(8) 0.0087(9) 0.061(4) Uani 1 d . .
C7 C 0.3059(8) -0.2551(8) -0.1233(8) 0.063(4) Uani 1 d . .
H7A H 0.2653(8) -0.2031(8) -0.1209(8) 0.075 Uiso 1 calc R .
H7B H 0.3146(8) -0.2733(8) -0.1850(8) 0.075 Uiso 1 calc R .
H7C H 0.3642(8) -0.2388(8) -0.0973(8) 0.075 Uiso 1 calc R .
C8 C 0.0404(19) -0.3819(17) 0.0348(32) 0.064(10) Uiso 0.58(7) d P 1
H8A H 0.0214(19) -0.3195(17) 0.0250(32) 0.096 Uiso 0.58(7) calc PR 1
H8B H 0.0330(19) -0.3973(17) 0.0974(32) 0.096 Uiso 0.58(7) calc PR 1
H8C H 0.0033(19) -0.4224(17) -0.0013(32) 0.096 Uiso 0.58(7) calc PR 1
C8' C 0.0596(23) -0.3753(20) 0.0784(39) 0.055(12) Uiso 0.42(7) d P 2
H8'A H 0.0331(23) -0.3158(20) 0.0680(39) 0.082 Uiso 0.42(7) calc PR 2
H8'B H 0.0838(23) -0.3779(20) 0.1387(39) 0.082 Uiso 0.42(7) calc PR 2
H8'C H 0.0133(23) -0.4217(20) 0.0712(39) 0.082 Uiso 0.42(7) calc PR 2
C9 C 0.1814(17) -0.0003(18) -0.1342(14) 0.034(8) Uiso 0.48(4) d P 1
H9A H 0.2146(17) 0.0575(18) -0.1372(14) 0.052 Uiso 0.48(4) calc PR 1
H9B H 0.2221(17) -0.0460(18) -0.1079(14) 0.052 Uiso 0.48(4) calc PR 1
C9' C 0.1378(21) 0.0378(17) -0.1594(14) 0.046(9) Uiso 0.52(4) d P 2
H9'A H 0.0952(21) 0.0809(17) -0.1868(14) 0.069 Uiso 0.52(4) calc PR 2
H9'B H 0.1942(21) 0.0712(17) -0.1473(14) 0.069 Uiso 0.52(4) calc PR 2
C10 C 0.1569(8) -0.0275(8) -0.2209(7) 0.070(4) Uani 1 d . .
H10C H 0.1374(8) 0.0272(8) -0.2531(7) 0.104 Uiso 0.48(4) calc PR 1
H10D H 0.2123(8) -0.0494(8) -0.2503(7) 0.104 Uiso 0.48(4) calc PR 1
H10A H 0.2120(8) -0.0574(8) -0.2027(7) 0.104 Uiso 0.52(4) d PR 2
H10B H 0.1686(8) 0.0011(8) -0.2774(7) 0.104 Uiso 0.52(4) d PR 2
C11 C 0.0754(9) -0.1244(9) -0.3176(7) 0.067(4) Uani 1 d . .
H11A H 0.0276(9) -0.1699(9) -0.3161(7) 0.101 Uiso 1 calc R .
H11B H 0.1308(9) -0.1514(9) -0.3409(7) 0.101 Uiso 1 calc R .
H11C H 0.0569(9) -0.0744(9) -0.3559(7) 0.101 Uiso 1 calc R .
C12 C -0.1553(17) -0.2865(18) -0.1170(16) 0.058(7) Uiso 0.63(5) d P 1
H12A H -0.1845(17) -0.2501(18) -0.1638(16) 0.070 Uiso 0.63(5) calc PR 1
H12B H -0.2016(17) -0.3276(18) -0.0924(16) 0.070 Uiso 0.63(5) calc PR 1
C12' C -0.1859(30) -0.2586(29) -0.1311(24) 0.048(12) Uiso 0.37(5) d P 2
H12C H -0.2450(30) -0.2833(29) -0.1126(24) 0.057 Uiso 0.37(5) calc PR 2
H12D H -0.1949(30) -0.2091(29) -0.1741(24) 0.057 Uiso 0.37(5) calc PR 2
C13 C -0.0810(23) -0.3430(17) -0.1588(15) 0.063(8) Uiso 0.63(5) d P 1
H13A H -0.0544(23) -0.3844(17) -0.1147(15) 0.075 Uiso 0.63(5) calc PR 1
H13B H -0.1052(23) -0.3790(17) -0.2086(15) 0.075 Uiso 0.63(5) calc PR 1
C13' C -0.1265(29) -0.3271(19) -0.1639(20) 0.035(11) Uiso 0.37(5) d P 2
H13C H -0.1525(29) -0.3535(19) -0.2183(20) 0.042 Uiso 0.37(5) calc PR 2
H13D H -0.1214(29) -0.3757(19) -0.1193(20) 0.042 Uiso 0.37(5) calc PR 2
C14 C 0.0494(11) -0.3407(10) -0.2223(8) 0.096(6) Uani 1 d . .
H14A H 0.0233(11) -0.3893(10) -0.2579(8) 0.144 Uiso 1 calc R .
H14B H 0.0847(11) -0.3667(10) -0.1737(8) 0.144 Uiso 1 calc R .
H14C H 0.0888(11) -0.3037(10) -0.2595(8) 0.144 Uiso 1 calc R .

loop_
_atom_type_symbol
_atom_type_description
_atom_type_scat_dispersion_real
_atom_type_scat_dispersion_imag
_atom_type_scat_source
C C 0.0033 0.0016 'International Tables Vol C Tables 4.2.6.8 and 6.1.1.4'
H H 0.0000 0.0000 'International Tables Vol C Tables 4.2.6.8 and 6.1.1.4'
O O 0.0106 0.0060 'International Tables Vol C Tables 4.2.6.8 and 6.1.1.4'
Eu Eu -0.1578 3.6682 'International Tables Vol C Tables 4.2.6.8 and 6.1.1.4'

loop_
_geom_angle_atom_site_label_1
_geom_angle_atom_site_label_2
_geom_angle_atom_site_label_3
_geom_angle
_geom_angle_site_symmetry_1
_geom_angle_site_symmetry_3
_geom_angle_publ_flag
O1 Eu1 O3 85.0(3) . 3 ?
O1 Eu1 O3 99.3(2) . . ?
O3 Eu1 O3 77.9(3) 3 . ?
O1 Eu1 O5 104.8(2) . . ?
O3 Eu1 O5 84.7(3) 3 . ?
O3 Eu1 O5 148.8(3) . . ?
O1 Eu1 O3 161.2(3) . 2 ?
O3 Eu1 O3 77.1(2) 3 2 ?
O3 Eu1 O3 71.8(2) . 2 ?
O5 Eu1 O3 79.2(2) . 2 ?
O1 Eu1 O2 94.8(3) . . ?
O3 Eu1 O2 143.6(2) 3 . ?
O3 Eu1 O2 66.2(2) . . ?
O5 Eu1 O2 129.9(3) . . ?
O3 Eu1 O2 96.4(2) 2 . ?
O1 Eu1 O4 80.0(3) . . ?
O3 Eu1 O4 137.3(2) 3 . ?
O3 Eu1 O4 143.8(2) . . ?
O5 Eu1 O4 61.5(3) . . ?
O3 Eu1 O4 117.2(2) 2 . ?
O2 Eu1 O4 77.8(2) . . ?
O1 Eu1 C9' 170.3(5) . 2 ?
O3 Eu1 C9' 103.7(5) 3 2 ?
O3 Eu1 C9' 87.0(4) . 2 ?
O5 Eu1 C9' 72.1(5) . 2 ?
O3 Eu1 C9' 28.4(5) 2 2 ?
O2 Eu1 C9' 80.9(5) . 2 ?
O4 Eu1 C9' 90.6(5) . 2 ?
O1 Eu1 Eu1 81.2(2) . 4 ?
O3 Eu1 Eu1 41.9(2) 3 4 ?
O3 Eu1 Eu1 39.11(15) . 4 ?
O5 Eu1 Eu1 126.1(2) . 4 ?
O3 Eu1 Eu1 81.73(14) 2 4 ?
O2 Eu1 Eu1 101.98(15) . 4 ?
O4 Eu1 Eu1 161.1(2) . 4 ?
C9' Eu1 Eu1 108.1(5) 2 4 ?
O1 Eu1 Eu1 124.6(2) . 3 ?
O3 Eu1 Eu1 40.8(2) 3 3 ?
O3 Eu1 Eu1 82.24(15) . 3 ?
O5 Eu1 Eu1 67.8(2) . 3 ?
O3 Eu1 Eu1 39.27(15) 2 3 ?
O2 Eu1 Eu1 133.4(2) . 3 ?
O4 Eu1 Eu1 128.1(2) . 3 ?
C9' Eu1 Eu1 63.3(5) 2 3 ?
Eu1 Eu1 Eu1 65.68(2) 4 3 ?
O1 Eu1 Eu1 134.3(2) . 2 ?
O3 Eu1 Eu1 76.48(14) 3 2 ?
O3 Eu1 Eu1 36.28(14) . 2 ?
O5 Eu1 Eu1 114.4(2) . 2 ?
O3 Eu1 Eu1 35.58(14) 2 2 ?
O2 Eu1 Eu1 78.0(2) . 2 ?
O4 Eu1 Eu1 139.3(2) . 2 ?
C9' Eu1 Eu1 53.6(4) 2 2 ?
Eu1 Eu1 Eu1 57.161(9) 4 2 ?
Eu1 Eu1 Eu1 57.161(9) 3 2 ?
C1 O1 Eu1 153.6(8) . . ?
C11 O2 C10 118.9(9) . . ?
C11 O2 Eu1 130.5(7) . . ?
C10 O2 Eu1 110.6(6) . . ?
C9' O3 Eu1 139.0(12) . 4 ?
C9 O3 Eu1 112.8(10) . 4 ?
C9' O3 Eu1 114.1(9) . . ?
C9 O3 Eu1 106.1(10) . . ?
Eu1 O3 Eu1 100.1(2) 4 . ?
C9' O3 Eu1 91.7(14) . 2 ?
C9 O3 Eu1 127.5(12) . 2 ?
Eu1 O3 Eu1 98.9(2) 4 2 ?
Eu1 O3 Eu1 108.1(2) . 2 ?
C13 O4 C14 104.8(16) . . ?
C14 O4 C13' 122.9(13) . . ?
C13 O4 Eu1 117.9(12) . . ?
C14 O4 Eu1 120.9(8) . . ?
C13' O4 Eu1 110.6(11) . . ?
C12 O5 Eu1 116.2(11) . . ?
C12' O5 Eu1 118.0(14) . . ?
O1 C1 C6 123.1(10) . . ?
O1 C1 C2 120.7(10) . . ?
C6 C1 C2 116.2(11) . . ?
C3 C2 C1 120.9(11) . . ?
C3 C2 C7 122.0(10) . . ?
C1 C2 C7 117.2(10) . . ?
C2 C3 C4 121.0(10) . . ?
C3 C4 C5 119.7(12) . . ?
C6 C5 C4 119.3(12) . . ?
C5 C6 C1 122.9(11) . . ?
C5 C6 C8 120.7(14) . . ?
C1 C6 C8 115.9(14) . . ?
C5 C6 C8' 115.1(15) . . ?
C1 C6 C8' 118.6(14) . . ?
C10 C9 O3 111.4(17) . . ?
C10 C9' O3 118.4(18) . . ?
C10 C9' Eu1 141.3(19) . 2 ?
O3 C9' Eu1 60.0(11) . 2 ?
C9' C10 O2 116.1(14) . . ?
O2 C10 C9 120.5(12) . . ?
O5 C12 C13 114.6(19) . . ?
C13' C12' O5 97.0(26) . . ?
O4 C13 C12 105.9(19) . . ?
C12' C13' O4 112.3(22) . . ?

loop_
_geom_bond_atom_site_label_1
_geom_bond_atom_site_label_2
_geom_bond_distance
_geom_bond_site_symmetry_2
_geom_bond_publ_flag
Eu1 O1 2.420(8) . ?
Eu1 O3 2.458(7) 3 ?
Eu1 O3 2.548(7) . ?
Eu1 O5 2.560(8) . ?
Eu1 O3 2.591(7) 2 ?
Eu1 O2 2.637(7) . ?
Eu1 O4 2.760(8) . ?
Eu1 C9' 2.99(3) 2 ?
Eu1 Eu1 3.8367(11) 4 ?
Eu1 Eu1 3.8367(11) 3 ?
Eu1 Eu1 4.1611(13) 2 ?
O1 C1 1.321(15) . ?
O2 C11 1.372(12) . ?
O2 C10 1.392(12) . ?
O3 C9' 1.42(2) . ?
O3 C9 1.49(2) . ?
O3 Eu1 2.458(7) 4 ?
O3 Eu1 2.591(7) 2 ?
O4 C13 1.30(2) . ?
O4 C14 1.428(14) . ?
O4 C13' 1.71(4) . ?
O5 C12 1.39(2) . ?
O5 C12' 1.57(4) . ?
C1 C6 1.400(14) . ?
C1 C2 1.42(2) . ?
C2 C3 1.359(13) . ?
C2 C7 1.511(14) . ?
C3 C4 1.385(15) . ?
C4 C5 1.390(15) . ?
C5 C6 1.36(2) . ?
C6 C8 1.53(2) . ?
C6 C8' 1.61(3) . ?
C9 C10 1.42(2) . ?
C9' C10 1.37(2) . ?
C9' Eu1 2.99(3) 2 ?
C12 C13 1.52(3) . ?
C12' C13' 1.43(5) . ?
